data_1100978
loop_
_publ_author_name
'Ruili Sang'
'Li Xu'

_publ_section_title
;
A Series of Single, Double, and Triple Me2biim-Bridged Dinuclear,
Trinuclear, and Polymeric Complexes: Syntheses, Crystal Structures, and
Luminescent Properties
;
_journal_name_full 'Inorganic Chemistry'
_journal_page_first 3731
_journal_page_last 3737
_journal_paper_doi 10.1021/ic048280x
_journal_volume 44
_journal_year 2005
_chemical_formula_sum 'C8 H10 Cd I2 N4'
_chemical_formula_weight 528.40
_chemical_name_common '[CdI2(N,N'-dimethylbiimidazole)]n'
_space_group_crystal_system monoclinic
_space_group_IT_number 9
_space_group_name_Hall 'C -2yc'
_space_group_name_H-M_alt 'C 1 c 1'
_atom_sites_solution_hydrogens geom
_atom_sites_solution_primary direct
_atom_sites_solution_secondary difmap
_cell_angle_alpha 90.00
_cell_angle_beta 96.989(3)
_cell_angle_gamma 90.00
_cell_formula_units_Z 4
_cell_length_a 5.3546(12)
_cell_length_b 15.7642(8)
_cell_length_c 15.773(2)
_cell_measurement_reflns_used 892
_cell_measurement_temperature 273(2)
_cell_volume 1321.5(3)
_computing_structure_refinement 'SHELXL-97 (Sheldrick, 1997)'
_computing_structure_solution 'SHELXS-97 (Sheldrick, 1990)'
_diffrn_ambient_temperature 273(2)
_diffrn_measured_fraction_theta_full 0.476
_diffrn_measured_fraction_theta_max 0.476
_diffrn_radiation_monochromator graphite
_diffrn_radiation_source 'fine-focus sealed tube'
_diffrn_radiation_type MoK\a
_diffrn_radiation_wavelength 0.71073
_diffrn_reflns_av_R_equivalents 0.0472
_diffrn_reflns_av_sigmaI/netI 0.0629
_diffrn_reflns_limit_h_max 6
_diffrn_reflns_limit_h_min -6
_diffrn_reflns_limit_k_max 18
_diffrn_reflns_limit_k_min -16
_diffrn_reflns_limit_l_max 18
_diffrn_reflns_limit_l_min -10
_diffrn_reflns_number 1966
_diffrn_reflns_theta_full 25.03
_diffrn_reflns_theta_max 25.03
_diffrn_reflns_theta_min 2.58
_exptl_absorpt_coefficient_mu 6.301
_exptl_absorpt_correction_T_max 1.000
_exptl_absorpt_correction_T_min 0.638
_exptl_absorpt_correction_type SADABS
_exptl_crystal_colour yellow
_exptl_crystal_density_diffrn 2.656
_exptl_crystal_density_method 'not measured'
_exptl_crystal_description plate
_exptl_crystal_F_000 960
_exptl_crystal_size_max 0.34
_exptl_crystal_size_mid 0.06
_exptl_crystal_size_min 0.04
_refine_diff_density_max 0.704
_refine_diff_density_min -0.647
_refine_diff_density_rms 0.152
_refine_ls_abs_structure_details 'Flack H D (1983), Acta Cryst. A39, 876-881'
_refine_ls_abs_structure_Flack -0.04(19)
_refine_ls_extinction_method none
_refine_ls_goodness_of_fit_ref 1.813
_refine_ls_hydrogen_treatment mixed
_refine_ls_matrix_type full
_refine_ls_number_parameters 136
_refine_ls_number_reflns 1294
_refine_ls_number_restraints 2
_refine_ls_restrained_S_all 1.812
_refine_ls_R_factor_all 0.1072
_refine_ls_R_factor_gt 0.0790
_refine_ls_shift/su_max 2.565
_refine_ls_shift/su_mean 0.101
_refine_ls_structure_factor_coef Fsqd
_refine_ls_weighting_details 'calc w=1/[\s^2^(Fo^2^)+(0.0374P)^2^+0.0000P] where P=(Fo^2^+2Fc^2^)/3'
_refine_ls_weighting_scheme calc
_refine_ls_wR_factor_gt 0.1394
_refine_ls_wR_factor_ref 0.1528
_reflns_number_gt 1024
_reflns_number_total 1294
_reflns_threshold_expression >2sigma(I)
_cod_data_source_file ic048280xsi20041208_095610_5.cif
_cod_data_source_block '[CdI2(N,N'-Dimethylbiimidazole]n(5)'
_cod_depositor_comments
;
 Changing the space group from 'P -2yc' to 'C -2yc' after consulting the
 original publication. All related space group information was changed
 accordingly.

 Antanas Vaitkus,
 2017-07-04
;
_cod_database_code 1100978

loop_
_space_group_symop_id
_space_group_symop_operation_xyz
1 x,y,z
2 x,-y,z+1/2
3 x+1/2,y+1/2,z
4 x+1/2,-y+1/2,z+1/2

loop_
_atom_site_label
_atom_site_type_symbol
_atom_site_fract_x
_atom_site_fract_y
_atom_site_fract_z
_atom_site_U_iso_or_equiv
_atom_site_adp_type
_atom_site_occupancy
_atom_site_symmetry_multiplicity
_atom_site_calc_flag
_atom_site_refinement_flags
_atom_site_disorder_assembly
_atom_site_disorder_group
Cd1 Cd -0.3663(12) -0.19740(10) -0.2135(5) 0.0352(5) Uani 1 1 d . . .
I1 I -0.0591(3) -0.1161(3) -0.08836(12) 0.0462(13) Uani 1 1 d . . .
I2 I -0.6610(3) -0.1162(3) -0.33913(13) 0.0468(13) Uani 1 1 d . . .
N1 N -0.094(12) -0.294(3) -0.280(2) 0.10(2) Uani 1 1 d . . .
N2 N 0.169(5) -0.3765(16) -0.3204(15) 0.010(7) Uani 1 1 d . . .
N3 N -0.582(5) -0.2852(19) -0.136(3) 0.048(15) Uani 1 1 d . . .
N4 N -0.852(7) -0.383(3) -0.108(5) 0.11(3) Uani 1 1 d . . .
C1 C 0.085(4) -0.3377(14) -0.2540(17) 0.000(5) Uani 1 1 d . . .
C2 C -0.038(11) -0.350(3) -0.397(2) 0.07(2) Uani 1 1 d . . .
H2A H -0.0377 -0.3670 -0.4535 0.083 Uiso 1 1 calc R . .
C3 C -0.193(5) -0.306(2) -0.371(2) 0.024(9) Uani 1 1 d . . .
H3A H -0.3405 -0.2846 -0.4010 0.029 Uiso 1 1 calc R . .
C4 C 0.359(7) -0.434(2) -0.322(3) 0.040(13) Uani 1 1 d . . .
H4A H 0.4574 -0.4370 -0.2675 0.060 Uiso 1 1 calc R . .
H4B H 0.4640 -0.4178 -0.3647 0.060 Uiso 1 1 calc R . .
H4C H 0.2880 -0.4894 -0.3368 0.060 Uiso 1 1 calc R . .
C5 C -0.77(3) -0.310(3) -0.176(6) 0.66(15) Uani 1 1 d . . .
C6 C -0.724(9) -0.371(2) -0.039(4) 0.049(17) Uani 1 1 d . . .
H6A H -0.7330 -0.3980 0.0132 0.059 Uiso 1 1 calc R . .
C7 C -0.56(2) -0.303(5) -0.057(3) 0.28(9) Uani 1 1 d . . .
H7A H -0.4465 -0.2753 -0.0160 0.340 Uiso 1 1 calc R . .
C8 C -1.080(7) -0.446(3) -0.121(3) 0.052(17) Uani 1 1 d . . .
H8A H -1.0902 -0.4768 -0.0683 0.079 Uiso 1 1 calc R . .
H8B H -1.0572 -0.4858 -0.1653 0.079 Uiso 1 1 calc R . .
H8C H -1.2331 -0.4151 -0.1356 0.079 Uiso 1 1 calc R . .

loop_
_atom_site_aniso_label
_atom_site_aniso_U_11
_atom_site_aniso_U_22
_atom_site_aniso_U_33
_atom_site_aniso_U_23
_atom_site_aniso_U_13
_atom_site_aniso_U_12
Cd1 0.0346(10) 0.0362(9) 0.0343(10) 0.000(3) 0.0023(8) -0.001(3)
I1 0.042(3) 0.054(3) 0.039(3) -0.013(2) -0.007(2) -0.005(2)
I2 0.043(3) 0.049(3) 0.048(3) 0.005(2) 0.003(2) 0.007(2)
N1 0.19(6) 0.09(4) 0.000(16) 0.00(2) -0.01(2) -0.09(4)
N2 0.014(15) 0.017(14) 0.000(10) -0.008(11) 0.000(10) 0.016(12)
N3 0.000(13) 0.006(15) 0.13(4) -0.04(2) -0.021(16) -0.024(11)
N4 0.000(17) 0.08(3) 0.25(7) -0.13(4) -0.01(3) 0.020(18)
C1 0.000(12) 0.000(12) 0.000(12) -0.023(10) -0.002(9) 0.021(9)
C2 0.16(6) 0.03(3) 0.000(17) -0.017(17) -0.06(2) -0.04(3)
C3 0.000(13) 0.036(19) 0.03(2) -0.018(16) -0.023(12) 0.042(14)
C4 0.05(2) 0.003(13) 0.05(2) 0.011(14) -0.040(18) -0.034(16)
C5 1.6(3) 0.02(2) 0.60(16) 0.09(5) 1.0(2) 0.17(7)
C6 0.06(3) 0.015(18) 0.09(4) -0.05(2) 0.06(3) -0.037(19)
C7 0.60(19) 0.25(9) 0.00(2) 0.06(4) 0.03(5) 0.41(13)
C8 0.03(2) 0.09(3) 0.05(2) 0.00(2) 0.05(2) -0.06(2)

loop_
_atom_type_symbol
_atom_type_description
_atom_type_scat_dispersion_real
_atom_type_scat_dispersion_imag
_atom_type_scat_source
C C 0.0033 0.0016 'International Tables Vol C Tables 4.2.6.8 and 6.1.1.4'
H H 0.0000 0.0000 'International Tables Vol C Tables 4.2.6.8 and 6.1.1.4'
N N 0.0061 0.0033 'International Tables Vol C Tables 4.2.6.8 and 6.1.1.4'
Cd Cd -0.8075 1.2024 'International Tables Vol C Tables 4.2.6.8 and 6.1.1.4'
I I -0.4742 1.8119 'International Tables Vol C Tables 4.2.6.8 and 6.1.1.4'

loop_
_geom_angle_atom_site_label_1
_geom_angle_atom_site_label_2
_geom_angle_atom_site_label_3
_geom_angle
_geom_angle_site_symmetry_1
_geom_angle_site_symmetry_3
_geom_angle_publ_flag
N3 Cd1 N1 103.0(9) . . ?
N3 Cd1 I2 113.3(9) . . ?
N1 Cd1 I2 108.0(11) . . ?
N3 Cd1 I1 101.5(9) . . ?
N1 Cd1 I1 105.3(11) . . ?
I2 Cd1 I1 123.67(8) . . ?
C1 N1 C3 115(4) . . ?
C1 N1 Cd1 135(3) . . ?
C3 N1 Cd1 110(4) . . ?
C1 N2 C4 130(3) . . ?
C1 N2 C2 102(3) . . ?
C4 N2 C2 127(3) . . ?
C5 N3 C7 116(7) . . ?
C5 N3 Cd1 112(3) . . ?
C7 N3 Cd1 132(7) . . ?
C6 N4 C8 124(7) . . ?
C6 N4 C5 107(7) . . ?
C8 N4 C5 129(7) . . ?
N1 C1 N2 109(3) . . ?
N1 C1 C5 116(4) . 1_655 ?
N2 C1 C5 127(4) . 1_655 ?
C3 C2 N2 110(3) . . ?
C2 C3 N1 103(3) . . ?
N3 C5 C1 153(4) . 1_455 ?
N3 C5 N4 99(8) . . ?
C1 C5 N4 100(7) 1_455 . ?
N4 C6 C7 103(6) . . ?
N3 C7 C6 111(9) . . ?

loop_
_geom_bond_atom_site_label_1
_geom_bond_atom_site_label_2
_geom_bond_distance
_geom_bond_site_symmetry_2
_geom_bond_publ_flag
Cd1 N3 2.26(4) . ?
Cd1 N1 2.43(6) . ?
Cd1 I2 2.702(7) . ?
Cd1 I1 2.730(7) . ?
N1 C1 1.21(6) . ?
N1 C3 1.49(5) . ?
N2 C1 1.34(3) . ?
N2 C4 1.37(5) . ?
N2 C2 1.59(5) . ?
N3 C5 1.18(18) . ?
N3 C7 1.27(7) . ?
N4 C6 1.24(8) . ?
N4 C8 1.57(6) . ?
N4 C5 1.67(8) . ?
C1 C5 1.44(15) 1_655 ?
C2 C3 1.20(6) . ?
C5 C1 1.44(15) 1_455 ?
C6 C7 1.44(14) . ?
